data_4071809
loop_
_publ_author_name
'Cheng, Tan-Yun'
'Szalda, David J.'
'Hanson, Jonathan C.'
'Muckerman, James T.'
'Bullock, R. Morris'

_publ_section_title
;
 Four-Electron-Donor Hemilabile \h3-PPh3Ligand that Binds through a
 C&#xE5FB;C Bond Rather than an Agostic C&#x2212;H Interaction, and
 Displacement of the C&#xE5FB;C by Methyl Iodide or Water
;
_journal_issue 15
_journal_name_full Organometallics
_journal_page_first 3785
_journal_paper_doi 10.1021/om800401d
_journal_volume 27
_journal_year 2008
_chemical_compound_source CH3C6H5/CH2Cl2/C6H14
_chemical_formula_moiety
;
(C25 H22 O3 P1 Mo1 1+), (C32 H12 B1 F24 1-), (C7H8)
;
_chemical_formula_structural
;
(Mo (C5 H5) (CO)2 (H2O) (P (C6 H5)3))(B C32 H12 F24) (C6H5CH3)
;
_chemical_formula_sum 'C64 H42 B F24 Mo O3 P'
_chemical_formula_weight 1452.70
_chemical_name_systematic
; 
 ? 
;
_space_group_IT_number 2
_symmetry_cell_setting triclinic
_symmetry_space_group_name_Hall '-P 1'
_symmetry_space_group_name_H-M 'P -1'
_atom_sites_solution_hydrogens geom
_atom_sites_solution_primary Patterson
_atom_sites_solution_secondary difmap
_audit_creation_method SHELXL
_cell_angle_alpha 69.08(2)
_cell_angle_beta 72.550(10)
_cell_angle_gamma 82.62(2)
_cell_formula_units_Z 2
_cell_length_a 13.792(4)
_cell_length_b 15.032(6)
_cell_length_c 16.414(7)
_cell_measurement_temperature 95(2)
_cell_volume 3031(2)
_computing_cell_refinement
;
average of cell contants determined on each image plate
;
_computing_data_collection
;
see M.J. Gray etal for a description of data collection at beamline x7b
;
_computing_data_reduction 'DENZO, SCALEPACK (Otwinowski)'
_computing_molecular_graphics 'ORTEPIII (Burnett & Johnson, 1996)'
_computing_structure_refinement 'SHELXL-93 (Sheldrick, 1993)'
_computing_structure_solution 'SHELX76 (Sheldrick, 1976)'
_diffrn_ambient_temperature 95(2)
_diffrn_measurement_device Huber
_diffrn_measurement_method 'Fuji image plates'
_diffrn_radiation_monochromator Si(111)
_diffrn_radiation_source
;
National Synchrotron Light Source beamline x7b
;
_diffrn_radiation_type synchrotron
_diffrn_radiation_wavelength 1.008
_diffrn_reflns_av_R_equivalents 0.061
_diffrn_reflns_av_sigmaI/netI 0.0580
_diffrn_reflns_limit_h_max 13
_diffrn_reflns_limit_h_min 0
_diffrn_reflns_limit_k_max 17
_diffrn_reflns_limit_k_min -14
_diffrn_reflns_limit_l_max 20
_diffrn_reflns_limit_l_min -18
_diffrn_reflns_number 17076
_diffrn_reflns_theta_max 38.43
_diffrn_reflns_theta_min 3.67
_exptl_absorpt_coefficient_mu 9.53
_exptl_absorpt_correction_type none
_exptl_crystal_colour 'light brown'
_exptl_crystal_density_diffrn 1.591
_exptl_crystal_description plate
_exptl_crystal_F_000 1456
_exptl_crystal_size_max 0.33
_exptl_crystal_size_mid 0.27
_exptl_crystal_size_min 0.03
_refine_diff_density_max 0.677
_refine_diff_density_min -0.758
_refine_diff_density_rms 0.102
_refine_ls_extinction_coef 0.0064(9)
_refine_ls_extinction_expression Fc^*^=kFc[1+0.001xFc^2^\l^3^/sin(2\q)]^-1/4^
_refine_ls_extinction_method SHELXL
_refine_ls_goodness_of_fit_all 1.112
_refine_ls_goodness_of_fit_obs 1.174
_refine_ls_hydrogen_treatment mixed
_refine_ls_matrix_type full
_refine_ls_number_parameters 851
_refine_ls_number_reflns 6722
_refine_ls_number_restraints 0
_refine_ls_restrained_S_all 1.176
_refine_ls_restrained_S_obs 1.174
_refine_ls_R_factor_all 0.0863
_refine_ls_R_factor_obs 0.0689
_refine_ls_shift/esd_max -0.050
_refine_ls_shift/esd_mean 0.009
_refine_ls_structure_factor_coef Fsqd
_refine_ls_weighting_details 'w=1/[\s^2^(Fo^2^)+(0.1608P)^2^+1.1360P] where P=(Fo^2^+2Fc^2^)/3'
_refine_ls_weighting_scheme calc
_refine_ls_wR_factor_all 0.2409
_refine_ls_wR_factor_obs 0.2088
_reflns_number_observed 5253
_reflns_number_total 6736
_reflns_observed_criterion >2sigma(I)
_cod_data_source_file om800401d-file004.cif
_cod_data_source_block mopbzig4
_cod_depositor_comments
;
The following automatic conversions were performed:

'_refine_ls_weighting_scheme' value 'calc
w=1/[\s^2^(Fo^2^)+(0.1608P)^2^+1.1360P] where P=(Fo^2^+2Fc^2^)/3' was
changed to 'calc'. New tag '_refine_ls_weighting_details' was
created. The value of the new tag was set to
'w=1/[\s^2^(Fo^2^)+(0.1608P)^2^+1.1360P] where P=(Fo^2^+2Fc^2^)/3'.

Automatic conversion script
Id: cif_fix_values 3143 2015-03-26 13:38:13Z robertas 
;
_cod_original_cell_volume 3031.5(20)
_cod_database_code 4071809

loop_
_symmetry_equiv_pos_as_xyz
'x, y, z'
'-x, -y, -z'

loop_
_atom_site_aniso_label
_atom_site_aniso_U_11
_atom_site_aniso_U_22
_atom_site_aniso_U_33
_atom_site_aniso_U_23
_atom_site_aniso_U_13
_atom_site_aniso_U_12
Mo 0.0688(8) 0.0473(4) 0.0696(4) -0.0319(3) -0.0391(4) 0.0065(4)
C1 0.094(8) 0.080(5) 0.075(5) -0.033(5) -0.056(5) 0.016(5)
O1 0.109(6) 0.117(5) 0.083(4) -0.035(4) -0.048(4) 0.013(4)
O2 0.193(8) 0.105(5) 0.104(4) -0.074(4) -0.117(5) 0.086(5)
C3 0.011(8) 0.065(5) 0.080(5) -0.034(4) -0.024(5) 0.018(4)
O3 0.042(6) 0.086(4) 0.096(4) -0.036(3) -0.038(4) 0.021(4)
P 0.047(2) 0.0403(9) 0.0567(10) -0.0250(8) -0.0220(9) 0.0024(9)
C11 0.035(6) 0.031(3) 0.070(4) -0.029(3) -0.018(4) 0.011(3)
C12 0.053(7) 0.056(4) 0.070(5) -0.028(4) -0.023(4) 0.004(4)
C13 0.057(7) 0.066(5) 0.078(5) -0.019(4) -0.015(5) -0.010(4)
C14 0.066(7) 0.050(4) 0.060(4) -0.024(3) -0.008(4) 0.003(4)
C15 0.075(7) 0.052(4) 0.058(4) -0.024(3) -0.025(4) 0.005(4)
C16 0.040(6) 0.034(3) 0.065(4) -0.025(3) -0.023(4) 0.013(3)
C21 0.047(6) 0.044(4) 0.061(4) -0.029(3) -0.023(4) 0.001(3)
C22 0.055(6) 0.052(4) 0.060(4) -0.035(3) -0.024(4) 0.014(4)
C23 0.059(7) 0.059(5) 0.094(6) -0.053(5) -0.036(5) 0.027(4)
C24 0.090(8) 0.044(4) 0.107(7) -0.033(5) -0.070(6) 0.016(4)
C25 0.074(7) 0.042(4) 0.077(5) -0.019(4) -0.042(5) 0.004(4)
C26 0.058(6) 0.044(4) 0.060(4) -0.024(3) -0.022(4) 0.003(4)
C31 0.051(6) 0.043(4) 0.056(4) -0.022(3) -0.019(4) 0.001(4)
C32 0.051(7) 0.047(4) 0.067(4) -0.032(3) -0.024(4) 0.006(4)
C33 0.055(7) 0.061(5) 0.081(5) -0.036(4) -0.020(5) -0.008(5)
C34 0.060(7) 0.088(6) 0.062(4) -0.032(4) -0.009(4) -0.019(6)
C35 0.037(7) 0.065(5) 0.074(5) -0.036(4) -0.018(4) 0.022(4)
C36 0.041(7) 0.053(5) 0.072(5) -0.027(4) -0.033(4) 0.014(4)
C4 0.160(13) 0.060(5) 0.106(7) -0.042(5) -0.078(8) -0.005(7)
C5 0.079(9) 0.085(6) 0.102(7) -0.057(6) -0.039(6) 0.003(6)
C6 0.118(10) 0.048(4) 0.093(6) -0.042(4) -0.028(6) -0.008(5)
C7 0.086(9) 0.060(5) 0.098(7) -0.031(5) -0.050(6) 0.000(5)
C8 0.051(7) 0.057(5) 0.133(9) -0.047(5) -0.044(6) 0.020(4)
B 0.028(7) 0.035(3) 0.042(3) -0.019(3) -0.011(4) 0.003(4)
C41 0.023(5) 0.039(3) 0.043(3) -0.025(3) -0.011(3) 0.011(3)
C42 0.036(5) 0.050(4) 0.048(3) -0.025(3) -0.014(3) 0.000(3)
C43 0.031(5) 0.058(4) 0.045(3) -0.027(3) -0.016(3) 0.009(3)
C44 0.035(5) 0.051(4) 0.042(3) -0.012(3) -0.019(3) 0.006(3)
C45 0.040(5) 0.045(3) 0.041(3) -0.018(3) -0.017(3) 0.003(3)
C46 0.043(5) 0.043(3) 0.043(3) -0.025(3) -0.018(3) 0.004(3)
C431 0.077(9) 0.088(6) 0.058(4) -0.022(4) -0.034(5) -0.022(6)
F431 0.153(6) 0.157(5) 0.173(6) -0.116(5) -0.125(5) 0.047(4)
F432 0.180(7) 0.199(7) 0.085(4) 0.030(4) -0.095(4) -0.105(6)
F433 0.075(6) 0.177(6) 0.120(4) -0.064(4) -0.061(4) 0.009(4)
C451 0.073(8) 0.066(5) 0.059(4) 0.001(4) -0.035(5) -0.023(5)
F451 0.116(5) 0.091(3) 0.090(3) 0.024(3) -0.057(3) -0.051(3)
F452 0.164(6) 0.086(3) 0.135(5) -0.066(4) -0.006(4) -0.053(4)
F453 0.074(5) 0.086(3) 0.158(5) 0.012(3) -0.068(4) -0.030(3)
C51 0.030(6) 0.030(3) 0.042(3) -0.021(3) -0.012(4) 0.006(3)
C52 0.029(6) 0.047(3) 0.040(3) -0.022(3) -0.013(4) 0.004(3)
C53 0.034(6) 0.054(4) 0.041(3) -0.024(3) -0.005(4) -0.004(4)
C54 0.037(6) 0.043(3) 0.051(4) -0.023(3) -0.024(4) 0.007(3)
C55 0.041(6) 0.037(3) 0.040(3) -0.022(3) -0.015(4) 0.006(3)
C56 0.029(5) 0.043(3) 0.038(3) -0.018(3) -0.011(3) 0.005(3)
C531 0.062(8) 0.068(5) 0.052(4) -0.034(4) -0.013(5) 0.004(5)
F531 0.032(4) 0.360(11) 0.086(4) -0.095(6) -0.009(3) -0.019(5)
F532 0.104(7) 0.185(8) 0.279(11) -0.174(8) 0.092(6) -0.029(5)
F533 0.073(5) 0.197(7) 0.071(3) 0.000(4) 0.002(3) 0.000(4)
C551 0.052(6) 0.065(5) 0.050(4) -0.022(4) -0.024(4) 0.002(4)
F551 0.079(4) 0.158(5) 0.057(2) -0.040(3) -0.036(3) -0.004(3)
F552 0.106(4) 0.059(2) 0.042(2) -0.008(2) -0.024(2) 0.003(2)
F553 0.111(5) 0.074(3) 0.051(2) -0.037(2) -0.030(2) 0.031(3)
C61 0.017(5) 0.038(3) 0.037(3) -0.014(3) -0.012(3) 0.009(3)
C62 0.040(6) 0.043(3) 0.045(3) -0.019(3) -0.016(4) -0.001(4)
C63 0.038(6) 0.042(3) 0.043(3) -0.029(3) -0.007(4) 0.013(4)
C64 0.052(6) 0.052(4) 0.046(3) -0.025(3) -0.013(4) 0.001(4)
C65 0.024(7) 0.042(3) 0.049(3) -0.018(3) -0.016(4) 0.013(4)
C66 0.032(7) 0.039(3) 0.044(3) -0.017(3) -0.012(4) 0.005(4)
C631 0.037(6) 0.060(4) 0.060(4) -0.051(4) -0.018(4) 0.030(4)
F631 0.103(7) 0.366(13) 0.383(13) -0.358(13) -0.144(8) 0.139(8)
F632 0.289(11) 0.203(8) 0.138(6) -0.118(6) 0.014(6) -0.150(8)
F633 0.421(15) 0.116(5) 0.144(6) -0.079(5) -0.183(8) 0.036(7)
C651 0.039(7) 0.064(5) 0.064(4) -0.038(4) -0.014(4) 0.009(5)
F651 0.055(4) 0.102(4) 0.090(3) -0.057(3) -0.028(3) 0.022(3)
F652 0.059(4) 0.177(5) 0.080(3) -0.079(3) -0.033(3) 0.015(3)
F653 0.058(4) 0.074(3) 0.188(6) -0.043(3) -0.045(4) -0.010(3)
C71 0.024(5) 0.034(3) 0.053(3) -0.019(3) -0.022(3) 0.012(3)
C72 0.044(5) 0.050(4) 0.048(3) -0.023(3) -0.016(3) 0.000(4)
C73 0.044(6) 0.043(4) 0.064(4) -0.021(3) -0.026(4) 0.008(4)
C74 0.046(6) 0.044(4) 0.068(4) -0.027(4) -0.026(4) 0.006(4)
C75 0.042(6) 0.056(4) 0.063(4) -0.031(4) -0.025(4) 0.004(4)
C76 0.036(5) 0.037(3) 0.050(3) -0.031(3) -0.013(3) 0.012(3)
C731 0.104(8) 0.041(4) 0.076(5) -0.012(4) -0.032(6) -0.014(5)
F731 0.149(6) 0.161(6) 0.110(4) -0.047(4) 0.007(4) -0.105(5)
F732 0.178(7) 0.100(4) 0.070(3) -0.029(3) 0.012(4) -0.066(4)
F733 0.085(6) 0.117(5) 0.184(7) 0.071(5) 0.006(5) 0.014(4)
C751 0.074(9) 0.072(5) 0.075(5) -0.056(5) -0.021(5) 0.005(5)
F751 0.171(7) 0.093(4) 0.136(5) -0.092(4) 0.024(4) -0.029(4)
F752 0.136(6) 0.127(4) 0.072(3) -0.060(3) -0.044(3) 0.045(4)
F753 0.068(5) 0.181(6) 0.116(4) -0.109(4) -0.015(3) 0.013(4)
C811 0.646(58) 0.490(46) 0.175(18) -0.203(25) 0.170(27) -0.469(48)
C81 0.184(16) 0.152(12) 0.068(7) -0.050(8) 0.031(8) -0.106(12)
C82 0.119(13) 0.180(15) 0.073(7) -0.002(9) -0.005(7) -0.036(12)
C83 0.136(15) 0.094(9) 0.091(9) -0.011(7) -0.007(9) 0.017(9)
C84 0.170(18) 0.133(13) 0.088(9) -0.039(9) 0.009(10) -0.054(12)
C85 0.127(14) 0.191(16) 0.101(9) -0.060(11) -0.026(8) -0.025(12)
C86 0.106(12) 0.132(10) 0.085(7) -0.056(7) -0.011(7) 0.017(8)

loop_
_atom_site_label
_atom_site_type_symbol
_atom_site_fract_x
_atom_site_fract_y
_atom_site_fract_z
_atom_site_U_iso_or_equiv
_atom_site_thermal_displace_type
_atom_site_occupancy
_atom_site_calc_flag
_atom_site_refinement_flags
Mo Mo 0.43796(5) 0.34902(4) 0.23388(4) 0.0545(4) Uani 1 d .
C1 C 0.4108(7) 0.4345(6) 0.1209(6) 0.075(3) Uani 1 d .
O1 O 0.3901(6) 0.4857(5) 0.0543(5) 0.099(2) Uani 1 d .
O2 O 0.6017(6) 0.4243(5) 0.1478(4) 0.114(3) Uani 1 d .
C3 C 0.3078(8) 0.4130(6) 0.2709(5) 0.049(2) Uani 1 d .
O3 O 0.2294(6) 0.4468(4) 0.2899(4) 0.071(2) Uani 1 d .
P P 0.46438(15) 0.41417(11) 0.34762(11) 0.0440(6) Uani 1 d .
C11 C 0.4109(5) 0.3410(4) 0.4645(5) 0.042(2) Uani 1 d .
C12 C 0.3112(6) 0.3096(5) 0.4940(5) 0.057(2) Uani 1 d .
H12 H 0.2716(6) 0.3257(5) 0.4521(5) 0.058(5) Uiso 1 calc R
C13 C 0.2701(7) 0.2561(5) 0.5824(6) 0.069(2) Uani 1 d .
H13 H 0.2022(7) 0.2353(5) 0.6016(6) 0.058(5) Uiso 1 calc R
C14 C 0.3275(7) 0.2320(5) 0.6444(5) 0.060(2) Uani 1 d .
H14 H 0.2991(7) 0.1938(5) 0.7056(5) 0.058(5) Uiso 1 calc R
C15 C 0.4245(7) 0.2630(5) 0.6176(5) 0.059(2) Uani 1 d .
H15 H 0.4629(7) 0.2476(5) 0.6604(5) 0.058(5) Uiso 1 calc R
C16 C 0.4673(6) 0.3171(4) 0.5277(4) 0.043(2) Uani 1 d .
H16 H 0.5351(6) 0.3379(4) 0.5091(4) 0.058(5) Uiso 1 calc R
C21 C 0.4083(6) 0.5332(4) 0.3406(4) 0.046(2) Uani 1 d .
C22 C 0.3488(6) 0.5538(5) 0.4154(5) 0.050(2) Uani 1 d .
H22 H 0.3321(6) 0.5053(5) 0.4732(5) 0.058(5) Uiso 1 calc R
C23 C 0.3134(7) 0.6469(5) 0.4051(6) 0.062(2) Uani 1 d .
H23 H 0.2710(7) 0.6621(5) 0.4561(6) 0.058(5) Uiso 1 calc R
C24 C 0.3391(7) 0.7163(5) 0.3224(7) 0.070(3) Uani 1 d .
H24 H 0.3148(7) 0.7797(5) 0.3165(7) 0.058(5) Uiso 1 calc R
C25 C 0.3995(7) 0.6964(5) 0.2471(6) 0.060(2) Uani 1 d .
H25 H 0.4181(7) 0.7456(5) 0.1899(6) 0.058(5) Uiso 1 calc R
C26 C 0.4321(6) 0.6045(4) 0.2563(5) 0.051(2) Uani 1 d .
H26 H 0.4714(6) 0.5892(4) 0.2044(5) 0.058(5) Uiso 1 calc R
C31 C 0.5956(6) 0.4266(5) 0.3392(4) 0.048(2) Uani 1 d .
C32 C 0.6306(6) 0.5076(5) 0.3435(5) 0.050(2) Uani 1 d .
H32 H 0.5850(6) 0.5596(5) 0.3486(5) 0.058(5) Uiso 1 calc R
C33 C 0.7306(7) 0.5123(6) 0.3404(5) 0.061(2) Uani 1 d .
H33 H 0.7531(7) 0.5677(6) 0.3438(5) 0.058(5) Uiso 1 calc R
C34 C 0.7982(7) 0.4389(7) 0.3325(5) 0.068(3) Uani 1 d .
H34 H 0.8671(7) 0.4427(7) 0.3306(5) 0.058(5) Uiso 1 calc R
C35 C 0.7642(6) 0.3589(5) 0.3273(5) 0.056(2) Uani 1 d .
H35 H 0.8106(6) 0.3077(5) 0.3213(5) 0.058(5) Uiso 1 calc R
C36 C 0.6666(6) 0.3524(5) 0.3306(5) 0.051(2) Uani 1 d .
H36 H 0.6453(6) 0.2966(5) 0.3269(5) 0.058(5) Uiso 1 calc R
C4 C 0.4570(11) 0.2214(6) 0.1832(8) 0.095(4) Uani 1 d .
H4 H 0.4745(11) 0.2328(6) 0.1198(8) 0.058(5) Uiso 1 calc R
C5 C 0.3586(9) 0.2217(6) 0.2388(7) 0.078(3) Uani 1 d .
H5 H 0.2970(9) 0.2316(6) 0.2217(7) 0.058(5) Uiso 1 calc R
C6 C 0.3696(9) 0.2045(5) 0.3254(6) 0.081(3) Uani 1 d .
H6 H 0.3142(9) 0.2004(5) 0.3776(6) 0.058(5) Uiso 1 calc R
C7 C 0.4703(8) 0.1941(5) 0.3257(7) 0.074(3) Uani 1 d .
H7 H 0.4955(8) 0.1841(5) 0.3763(7) 0.058(5) Uiso 1 calc R
C8 C 0.5290(7) 0.2009(5) 0.2371(7) 0.073(3) Uani 1 d .
H8 H 0.6008(7) 0.1937(5) 0.2168(7) 0.058(5) Uiso 1 calc R
B B 0.8188(6) 1.0066(5) -0.2021(4) 0.034(2) Uani 1 d .
C41 C 0.8074(5) 0.9255(4) -0.1016(4) 0.032(2) Uani 1 d .
C42 C 0.8610(5) 0.9275(4) -0.0425(4) 0.042(2) Uani 1 d .
H42 H 0.9019(5) 0.9807(4) -0.0587(4) 0.034(4) Uiso 1 calc R
C43 C 0.8568(5) 0.8547(5) 0.0386(4) 0.042(2) Uani 1 d .
C44 C 0.7989(5) 0.7762(4) 0.0655(4) 0.042(2) Uani 1 d .
H44 H 0.7962(5) 0.7266(4) 0.1217(4) 0.034(4) Uiso 1 calc R
C45 C 0.7449(5) 0.7709(4) 0.0095(4) 0.040(2) Uani 1 d .
C46 C 0.7488(5) 0.8454(4) -0.0724(4) 0.039(2) Uani 1 d .
H46 H 0.7097(5) 0.8411(4) -0.1096(4) 0.034(4) Uiso 1 calc R
C431 C 0.9186(9) 0.8608(6) 0.0965(5) 0.070(3) Uani 1 d .
F431 F 0.9080(5) 0.9414(5) 0.1107(5) 0.130(3) Uani 1 d .
F432 F 0.9033(5) 0.7930(5) 0.1743(4) 0.153(3) Uani 1 d .
F433 F 1.0170(6) 0.8591(5) 0.0577(4) 0.113(2) Uani 1 d .
C451 C 0.6827(8) 0.6885(6) 0.0348(5) 0.066(3) Uani 1 d .
F451 F 0.6755(4) 0.6279(4) 0.1163(3) 0.103(2) Uani 1 d .
F452 F 0.7160(5) 0.6376(4) -0.0211(4) 0.123(2) Uani 1 d .
F453 F 0.5889(5) 0.7108(4) 0.0298(4) 0.110(2) Uani 1 d .
C51 C 0.7150(5) 1.0160(4) -0.2332(4) 0.032(2) Uani 1 d .
C52 C 0.6208(6) 1.0117(4) -0.1722(4) 0.036(2) Uani 1 d .
H52 H 0.6175(6) 0.9996(4) -0.1106(4) 0.034(4) Uiso 1 calc R
C53 C 0.5299(6) 1.0239(4) -0.1961(4) 0.041(2) Uani 1 d .
C54 C 0.5315(6) 1.0408(4) -0.2848(4) 0.040(2) Uani 1 d .
H54 H 0.4702(6) 1.0470(4) -0.3017(4) 0.034(4) Uiso 1 calc R
C55 C 0.6245(6) 1.0486(4) -0.3481(4) 0.037(2) Uani 1 d .
C56 C 0.7134(5) 1.0383(4) -0.3240(4) 0.035(2) Uani 1 d .
H56 H 0.7761(5) 1.0464(4) -0.3701(4) 0.034(4) Uiso 1 calc R
C531 C 0.4343(7) 1.0193(6) -0.1281(5) 0.058(2) Uani 1 d .
F531 F 0.3534(4) 1.0128(7) -0.1490(4) 0.154(4) Uani 1 d .
F532 F 0.4172(6) 1.0906(6) -0.1000(7) 0.193(5) Uani 1 d .
F533 F 0.4278(5) 0.9535(6) -0.0501(4) 0.132(3) Uani 1 d .
C551 C 0.6305(6) 1.0689(5) -0.4457(5) 0.053(2) Uani 1 d .
F551 F 0.5409(4) 1.0662(4) -0.4597(3) 0.093(2) Uani 1 d .
F552 F 0.6674(4) 1.1546(3) -0.4981(2) 0.0712(14) Uani 1 d .
F553 F 0.6920(4) 1.0066(3) -0.4792(3) 0.0755(15) Uani 1 d .
C61 C 0.9177(5) 0.9673(4) -0.2660(4) 0.030(2) Uani 1 d .
C62 C 0.9136(6) 0.9130(4) -0.3195(4) 0.040(2) Uani 1 d .
H62 H 0.8491(6) 0.9019(4) -0.3233(4) 0.034(4) Uiso 1 calc R
C63 C 0.9989(6) 0.8756(4) -0.3663(4) 0.039(2) Uani 1 d .
C64 C 1.0934(6) 0.8864(5) -0.3614(4) 0.048(2) Uani 1 d .
H64 H 1.1521(6) 0.8609(5) -0.3945(4) 0.034(4) Uiso 1 calc R
C65 C 1.1016(6) 0.9362(4) -0.3063(4) 0.037(2) Uani 1 d .
C66 C 1.0157(6) 0.9756(4) -0.2612(4) 0.038(2) Uani 1 d .
H66 H 1.0235(6) 1.0100(4) -0.2250(4) 0.034(4) Uiso 1 calc R
C631 C 0.9832(7) 0.8246(5) -0.4223(5) 0.046(2) Uani 1 d .
F631 F 1.0599(6) 0.7797(8) -0.4518(8) 0.214(6) Uani 1 d .
F632 F 0.9188(8) 0.7619(6) -0.3861(5) 0.196(5) Uani 1 d .
F633 F 0.9585(9) 0.8734(5) -0.4918(5) 0.196(5) Uani 1 d .
C651 C 1.2016(7) 0.9428(6) -0.2933(5) 0.052(2) Uani 1 d .
F651 F 1.2721(4) 0.8850(4) -0.3229(3) 0.0759(14) Uani 1 d .
F652 F 1.1979(4) 0.9240(4) -0.2078(3) 0.094(2) Uani 1 d .
F653 F 1.2399(4) 1.0285(3) -0.3381(4) 0.103(2) Uani 1 d .
C71 C 0.8373(5) 1.1129(4) -0.2045(4) 0.034(2) Uani 1 d .
C72 C 0.8951(5) 1.1784(4) -0.2798(4) 0.045(2) Uani 1 d .
H73 H 0.9314(5) 1.1592(4) -0.3302(4) 0.034(4) Uiso 1 calc R
C73 C 0.9029(6) 1.2726(4) -0.2855(5) 0.048(2) Uani 1 d .
C74 C 0.8518(6) 1.3012(5) -0.2126(5) 0.049(2) Uani 1 d .
H74 H 0.8577(6) 1.3644(5) -0.2149(5) 0.034(4) Uiso 1 calc R
C75 C 0.7926(6) 1.2380(5) -0.1372(5) 0.049(2) Uani 1 d .
C76 C 0.7861(5) 1.1445(4) -0.1332(4) 0.037(2) Uani 1 d .
H76 H 0.7452(5) 1.1013(4) -0.0796(4) 0.034(4) Uiso 1 calc R
C731 C 0.9698(8) 1.3412(5) -0.3685(6) 0.073(3) Uani 1 d .
F731 F 1.0372(5) 1.3786(5) -0.3507(4) 0.140(3) Uani 1 d .
F732 F 1.0177(6) 1.3082(4) -0.4309(4) 0.120(2) Uani 1 d .
F733 F 0.9151(5) 1.4164(5) -0.4036(6) 0.175(4) Uani 1 d .
C751 C 0.7349(8) 1.2661(6) -0.0583(5) 0.065(3) Uani 1 d .
F751 F 0.7567(5) 1.3506(4) -0.0640(4) 0.131(3) Uani 1 d .
F752 F 0.7488(5) 1.2092(4) 0.0198(3) 0.105(2) Uani 1 d .
F753 F 0.6347(5) 1.2665(5) -0.0433(4) 0.109(2) Uani 1 d .
C811 C 1.0224(23) 0.5229(20) 0.1512(13) 0.434(31) Uani 1 d .
H811 H 1.0798(23) 0.5007(20) 0.1776(13) 0.266(36) Uiso 1 calc R
H812 H 0.9671(23) 0.5460(20) 0.1929(13) 0.266(36) Uiso 1 calc R
H813 H 1.0442(23) 0.5747(20) 0.0934(13) 0.266(36) Uiso 1 calc R
C81 C 0.9895(14) 0.4500(12) 0.1371(8) 0.136(6) Uani 1 d .
C82 C 1.0360(11) 0.3530(15) 0.1573(8) 0.137(5) Uani 1 d .
H82 H 1.0910(11) 0.3362(15) 0.1840(8) 0.266(36) Uiso 1 calc R
C83 C 0.9953(15) 0.2882(9) 0.1355(9) 0.120(5) Uani 1 d .
H83 H 1.0234(15) 0.2253(9) 0.1466(9) 0.266(36) Uiso 1 calc R
C84 C 0.9188(17) 0.3117(14) 0.0998(9) 0.135(6) Uani 1 d .
H84 H 0.8927(17) 0.2651(14) 0.0859(9) 0.266(36) Uiso 1 calc R
C85 C 0.8751(12) 0.4005(15) 0.0818(9) 0.136(5) Uani 1 d .
H85 H 0.8196(12) 0.4160(15) 0.0558(9) 0.266(36) Uiso 1 calc R
C86 C 0.9113(11) 0.4633(10) 0.1012(8) 0.107(4) Uani 1 d .
H86 H 0.8793(11) 0.5247(10) 0.0889(8) 0.266(36) Uiso 1 calc R

loop_
_atom_type_symbol
_atom_type_description
_atom_type_scat_dispersion_real
_atom_type_scat_dispersion_imag
_atom_type_scat_source
Mo Mo -0.8165 1.2996 ftp://pfweis.kek.jp/pub/Sasaki-table/fpwide.tbl
P P 0.1652 0.1912 ftp://pfweis.kek.jp/pub/Sasaki-table/fpwide.tbl
F F 0.0314 0.0220 ftp://pfweis.kek.jp/pub/Sasaki-table/fpwide.tbl
O O 0.0201 0.0131 ftp://pfweis.kek.jp/pub/Sasaki-table/fpwide.tbl
C C 0.0066 0.0036 ftp://pfweis.kek.jp/pub/Sasaki-table/fpwide.tbl
B B 0.0028 0.0015 ftp://pfweis.kek.jp/pub/Sasaki-table/fpwide.tbl
H H 0.0000 0.0000 ftp://pfweis.kek.jp/pub/Sasaki-table/fpwide.tbl

loop_
_geom_angle_atom_site_label_1
_geom_angle_atom_site_label_2
_geom_angle_atom_site_label_3
_geom_angle
_geom_angle_publ_flag
C1 Mo C3 74.7(4) y
C1 Mo C6 128.7(3) ?
C3 Mo C6 90.5(4) ?
C1 Mo C5 94.9(3) ?
C3 Mo C5 91.9(4) ?
C6 Mo C5 35.7(3) ?
C1 Mo C4 90.6(3) ?
C3 Mo C4 124.4(4) ?
C6 Mo C4 57.9(4) ?
C5 Mo C4 35.2(3) ?
C1 Mo C7 149.4(3) ?
C3 Mo C7 119.3(4) ?
C6 Mo C7 34.6(3) ?
C5 Mo C7 59.6(3) ?
C4 Mo C7 58.8(3) ?
C1 Mo C8 119.6(4) ?
C3 Mo C8 147.3(3) ?
C6 Mo C8 57.3(4) ?
C5 Mo C8 59.3(3) ?
C4 Mo C8 35.9(3) ?
C7 Mo C8 34.5(3) ?
C1 Mo O2 77.3(3) y
C3 Mo O2 126.9(2) y
C6 Mo O2 141.3(3) ?
C5 Mo O2 134.9(3) ?
C4 Mo O2 99.8(4) ?
C7 Mo O2 107.7(3) ?
C8 Mo O2 85.8(3) ?
C1 Mo P 120.8(2) y
C3 Mo P 76.5(2) y
C6 Mo P 101.7(2) ?
C5 Mo P 136.6(3) ?
C4 Mo P 147.3(2) ?
C7 Mo P 89.7(2) ?
C8 Mo P 112.5(2) ?
O2 Mo P 80.68(12) y
O1 C1 Mo 177.3(8) y
O3 C3 Mo 175.4(6) y
C31 P C11 104.6(3) y
C31 P C21 103.6(3) y
C11 P C21 104.4(3) y
C31 P Mo 114.6(2) y
C11 P Mo 113.5(2) y
C21 P Mo 114.9(2) y
C12 C11 C16 118.5(6) ?
C12 C11 P 120.6(5) y
C16 C11 P 120.9(5) y
C13 C12 C11 120.7(7) ?
C13 C12 H12 119.6(5) ?
C11 C12 H12 119.6(4) ?
C12 C13 C14 120.1(8) ?
C12 C13 H13 119.9(5) ?
C14 C13 H13 119.9(5) ?
C15 C14 C13 120.3(7) ?
C15 C14 H14 119.9(4) ?
C13 C14 H14 119.9(5) ?
C14 C15 C16 120.1(7) ?
C14 C15 H15 120.0(4) ?
C16 C15 H15 120.0(4) ?
C15 C16 C11 120.3(7) ?
C15 C16 H16 119.8(4) ?
C11 C16 H16 119.8(4) ?
C22 C21 C26 120.2(6) ?
C22 C21 P 122.3(5) y
C26 C21 P 117.5(5) y
C21 C22 C23 118.8(7) ?
C21 C22 H22 120.6(4) ?
C23 C22 H22 120.6(5) ?
C24 C23 C22 120.3(8) ?
C24 C23 H23 119.9(5) ?
C22 C23 H23 119.9(5) ?
C23 C24 C25 121.3(7) ?
C23 C24 H24 119.3(5) ?
C25 C24 H24 119.3(4) ?
C26 C25 C24 118.6(7) ?
C26 C25 H25 120.7(5) ?
C24 C25 H25 120.7(4) ?
C25 C26 C21 120.7(7) ?
C25 C26 H26 119.6(5) ?
C21 C26 H26 119.6(4) ?
C32 C31 C36 117.3(7) ?
C32 C31 P 122.4(6) y
C36 C31 P 120.2(5) y
C33 C32 C31 120.3(7) ?
C33 C32 H32 119.8(4) ?
C31 C32 H32 119.8(5) ?
C34 C33 C32 121.3(7) ?
C34 C33 H33 119.4(4) ?
C32 C33 H33 119.4(4) ?
C33 C34 C35 118.7(8) ?
C33 C34 H34 120.7(4) ?
C35 C34 H34 120.7(6) ?
C36 C35 C34 121.2(8) ?
C36 C35 H35 119.4(5) ?
C34 C35 H35 119.4(6) ?
C35 C36 C31 121.2(7) ?
C35 C36 H36 119.4(5) ?
C31 C36 H36 119.4(4) ?
C5 C4 C8 109.5(10) ?
C5 C4 Mo 71.7(5) ?
C8 C4 Mo 75.6(4) ?
C5 C4 H4 125.3(5) ?
C8 C4 H4 125.3(7) ?
Mo C4 H4 119.1(3) ?
C4 C5 C6 105.4(9) ?
C4 C5 Mo 73.1(5) ?
C6 C5 Mo 71.9(4) ?
C4 C5 H5 127.3(5) ?
C6 C5 H5 127.3(7) ?
Mo C5 H5 119.7(3) ?
C7 C6 C5 111.9(9) ?
C7 C6 Mo 75.4(5) ?
C5 C6 Mo 72.4(5) ?
C7 C6 H6 124.0(6) ?
C5 C6 H6 124.0(7) ?
Mo C6 H6 119.7(3) ?
C6 C7 C8 107.3(8) ?
C6 C7 Mo 70.0(5) ?
C8 C7 Mo 74.8(5) ?
C6 C7 H7 126.3(6) ?
C8 C7 H7 126.3(6) ?
Mo C7 H7 120.7(2) ?
C7 C8 C4 105.8(9) ?
C7 C8 Mo 70.8(5) ?
C4 C8 Mo 68.4(5) ?
C7 C8 H8 127.1(6) ?
C4 C8 H8 127.1(7) ?
Mo C8 H8 125.3(2) ?
C51 B C71 105.7(5) ?
C51 B C61 113.6(5) ?
C71 B C61 111.5(5) ?
C51 B C41 110.7(5) ?
C71 B C41 112.7(4) ?
C61 B C41 102.8(5) ?
C46 C41 C42 115.2(5) ?
C46 C41 B 121.6(5) ?
C42 C41 B 123.1(5) ?
C43 C42 C41 122.2(5) ?
C43 C42 H42 118.9(3) ?
C41 C42 H42 118.9(3) ?
C44 C43 C42 121.4(5) ?
C44 C43 C431 119.6(6) ?
C42 C43 C431 119.0(6) ?
C45 C44 C43 118.5(5) ?
C45 C44 H44 120.8(3) ?
C43 C44 H44 120.7(3) ?
C44 C45 C46 119.8(5) ?
C44 C45 C451 120.6(6) ?
C46 C45 C451 119.6(5) ?
C41 C46 C45 122.9(5) ?
C41 C46 H46 118.6(3) ?
C45 C46 H46 118.6(3) ?
F432 C431 F431 108.2(8) ?
F432 C431 F433 106.1(9) ?
F431 C431 F433 100.9(7) ?
F432 C431 C43 114.2(6) ?
F431 C431 C43 113.7(8) ?
F433 C431 C43 112.8(7) ?
F451 C451 F453 105.9(7) ?
F451 C451 F452 105.8(7) ?
F453 C451 F452 102.2(7) ?
F451 C451 C45 114.9(6) ?
F453 C451 C45 113.8(7) ?
F452 C451 C45 113.1(7) ?
C52 C51 C56 114.7(6) ?
C52 C51 B 121.1(5) ?
C56 C51 B 123.8(6) ?
C51 C52 C53 123.4(5) ?
C51 C52 H52 118.3(3) ?
C53 C52 H52 118.3(4) ?
C54 C53 C52 120.1(6) ?
C54 C53 C531 120.0(6) ?
C52 C53 C531 120.0(6) ?
C55 C54 C53 118.0(6) ?
C55 C54 H54 121.0(3) ?
C53 C54 H54 121.0(4) ?
C56 C55 C54 121.4(5) ?
C56 C55 C551 118.4(6) ?
C54 C55 C551 120.2(6) ?
C55 C56 C51 122.3(6) ?
C55 C56 H56 118.9(4) ?
C51 C56 H56 118.9(4) ?
F532 C531 F531 105.0(9) ?
F532 C531 F533 97.1(8) ?
F531 C531 F533 105.5(7) ?
F532 C531 C53 113.2(7) ?
F531 C531 C53 117.5(6) ?
F533 C531 C53 116.1(7) ?
F551 C551 F552 106.4(6) ?
F551 C551 F553 106.7(6) ?
F552 C551 F553 106.0(6) ?
F551 C551 C55 113.3(6) ?
F552 C551 C55 112.1(5) ?
F553 C551 C55 111.8(6) ?
C66 C61 C62 114.2(6) ?
C66 C61 B 120.0(5) ?
C62 C61 B 125.2(5) ?
C63 C62 C61 122.8(6) ?
C63 C62 H62 118.6(3) ?
C61 C62 H62 118.6(4) ?
C64 C63 C62 121.5(6) ?
C64 C63 C631 121.9(7) ?
C62 C63 C631 116.6(6) ?
C63 C64 C65 118.2(7) ?
C63 C64 H64 120.9(4) ?
C65 C64 H64 120.9(5) ?
C66 C65 C64 120.0(6) ?
C66 C65 C651 120.1(6) ?
C64 C65 C651 119.8(8) ?
C65 C66 C61 123.3(6) ?
C65 C66 H66 118.4(3) ?
C61 C66 H66 118.4(4) ?
F633 C631 F632 102.3(8) ?
F633 C631 F631 102.7(8) ?
F632 C631 F631 101.4(8) ?
F633 C631 C63 116.7(6) ?
F632 C631 C63 117.5(7) ?
F631 C631 C63 114.0(7) ?
F652 C651 F651 106.2(7) ?
F652 C651 F653 106.6(6) ?
F651 C651 F653 104.4(7) ?
F652 C651 C65 112.9(7) ?
F651 C651 C65 113.9(6) ?
F653 C651 C65 112.1(7) ?
C72 C71 C76 116.4(5) ?
C72 C71 B 122.3(6) ?
C76 C71 B 121.0(5) ?
C71 C72 C73 122.5(6) ?
C71 C72 H73 118.7(4) ?
C73 C72 H73 118.7(4) ?
C74 C73 C72 119.4(6) ?
C74 C73 C731 119.8(6) ?
C72 C73 C731 120.7(7) ?
C75 C74 C73 119.3(6) ?
C75 C74 H74 120.4(4) ?
C73 C74 H74 120.4(4) ?
C74 C75 C76 120.2(6) ?
C74 C75 C751 121.2(6) ?
C76 C75 C751 118.6(6) ?
C71 C76 C75 122.1(6) ?
C71 C76 H76 118.9(3) ?
C75 C76 H76 118.9(4) ?
F732 C731 F731 106.3(9) ?
F732 C731 F733 108.0(8) ?
F731 C731 F733 102.8(7) ?
F732 C731 C73 115.9(6) ?
F731 C731 C73 113.0(7) ?
F733 C731 C73 109.9(8) ?
F751 C751 F752 104.5(6) ?
F751 C751 F753 106.2(8) ?
F752 C751 F753 103.0(7) ?
F751 C751 C75 113.6(7) ?
F752 C751 C75 114.7(7) ?
F753 C751 C75 113.7(6) ?
C81 C811 H811 109.4(19) ?
C81 C811 H812 109.5(12) ?
H811 C811 H812 109.5 ?
C81 C811 H813 109.5(11) ?
H811 C811 H813 109.5 ?
H812 C811 H813 109.5 ?
C86 C81 C811 120.4(24) ?
C86 C81 C82 115.3(11) ?
C811 C81 C82 124.2(25) ?
C83 C82 C81 116.6(14) ?
C83 C82 H82 121.7(11) ?
C81 C82 H82 121.7(10) ?
C84 C83 C82 121.2(14) ?
C84 C83 H83 119.4(12) ?
C82 C83 H83 119.4(11) ?
C83 C84 C85 122.5(15) ?
C83 C84 H84 118.8(12) ?
C85 C84 H84 118.7(11) ?
C86 C85 C84 118.1(15) ?
C86 C85 H85 121.0(11) ?
C84 C85 H85 120.9(11) ?
C85 C86 C81 126.2(15) ?
C85 C86 H86 116.9(11) ?
C81 C86 H86 116.9(10) ?

loop_
_geom_bond_atom_site_label_1
_geom_bond_atom_site_label_2
_geom_bond_distance
_geom_bond_publ_flag
Mo C1 1.955(8) y
Mo C3 1.958(11) y
Mo C6 2.283(8) ?
Mo C5 2.289(8) ?
Mo C4 2.306(8) ?
Mo C7 2.351(8) ?
Mo C8 2.403(8) ?
Mo O2 2.445(9) y
Mo P 2.526(2) y
C1 O1 1.183(9) ?
C3 O3 1.138(8) ?
P C31 1.802(8) ?
P C11 1.812(7) ?
P C21 1.834(7) ?
C11 C12 1.397(10) ?
C11 C16 1.400(9) ?
C12 C13 1.365(10) ?
C12 H12 0.95 ?
C13 C14 1.394(11) ?
C13 H13 0.95 ?
C14 C15 1.364(10) ?
C14 H14 0.95 ?
C15 C16 1.389(9) ?
C15 H15 0.95 ?
C16 H16 0.95 ?
C21 C22 1.371(10) ?
C21 C26 1.390(9) ?
C22 C23 1.389(10) ?
C22 H22 0.95 ?
C23 C24 1.362(11) ?
C23 H23 0.95 ?
C24 C25 1.375(12) ?
C24 H24 0.95 ?
C25 C26 1.366(10) ?
C25 H25 0.95 ?
C26 H26 0.95 ?
C31 C32 1.397(8) ?
C31 C36 1.404(10) ?
C32 C33 1.375(10) ?
C32 H32 0.95 ?
C33 C34 1.367(12) ?
C33 H33 0.95 ?
C34 C35 1.384(10) ?
C34 H34 0.95 ?
C35 C36 1.346(10) ?
C35 H35 0.95 ?
C36 H36 0.95 ?
C4 C5 1.390(13) ?
C4 C8 1.456(12) ?
C4 H4 0.95 ?
C5 C6 1.403(12) ?
C5 H5 0.95 ?
C6 C7 1.380(13) ?
C6 H6 0.95 ?
C7 C8 1.410(13) ?
C7 H7 0.95 ?
C8 H8 0.95 ?
B C51 1.633(10) ?
B C71 1.636(8) ?
B C61 1.639(10) ?
B C41 1.641(8) ?
C41 C46 1.392(7) ?
C41 C42 1.394(8) ?
C42 C43 1.379(8) ?
C42 H42 0.95 ?
C43 C44 1.373(8) ?
C43 C431 1.486(9) ?
C44 C45 1.373(8) ?
C44 H44 0.95 ?
C45 C46 1.400(8) ?
C45 C451 1.462(9) ?
C46 H46 0.95 ?
C431 F432 1.295(9) ?
C431 F431 1.296(10) ?
C431 F433 1.316(10) ?
C451 F451 1.305(8) ?
C451 F453 1.314(10) ?
C451 F452 1.340(10) ?
C51 C52 1.374(9) ?
C51 C56 1.413(7) ?
C52 C53 1.393(9) ?
C52 H52 0.95 ?
C53 C54 1.380(8) ?
C53 C531 1.441(10) ?
C54 C55 1.375(9) ?
C54 H54 0.95 ?
C55 C56 1.372(9) ?
C55 C551 1.498(8) ?
C56 H56 0.95 ?
C531 F532 1.281(9) ?
C531 F531 1.285(9) ?
C531 F533 1.294(9) ?
C551 F551 1.330(8) ?
C551 F552 1.331(8) ?
C551 F553 1.335(9) ?
C61 C66 1.402(9) ?
C61 C62 1.412(8) ?
C62 C63 1.374(9) ?
C62 H62 0.95 ?
C63 C64 1.363(10) ?
C63 C631 1.464(8) ?
C64 C65 1.399(8) ?
C64 H64 0.95 ?
C65 C66 1.381(9) ?
C65 C651 1.477(10) ?
C66 H66 0.95 ?
C631 F633 1.236(9) ?
C631 F632 1.236(9) ?
C631 F631 1.246(9) ?
C651 F652 1.315(8) ?
C651 F651 1.319(9) ?
C651 F653 1.321(8) ?
C71 C72 1.370(9) ?
C71 C76 1.382(9) ?
C72 C73 1.403(8) ?
C72 H73 0.95 ?
C73 C74 1.378(10) ?
C73 C731 1.503(11) ?
C74 C75 1.361(9) ?
C74 H74 0.95 ?
C75 C76 1.396(8) ?
C75 C751 1.476(11) ?
C76 H76 0.95 ?
C731 F732 1.266(10) ?
C731 F731 1.297(9) ?
C731 F733 1.324(10) ?
C751 F751 1.307(8) ?
C751 F752 1.317(9) ?
C751 F753 1.329(10) ?
C811 C81 1.35(2) ?
C811 H811 0.98 ?
C811 H812 0.98 ?
C811 H813 0.98 ?
C81 C86 1.34(2) ?
C81 C82 1.48(2) ?
C82 C83 1.38(2) ?
C82 H82 0.95 ?
C83 C84 1.31(2) ?
C83 H83 0.95 ?
C84 C85 1.36(2) ?
C84 H84 0.95 ?
C85 C86 1.29(2) ?
C85 H85 0.95 ?
C86 H86 0.95 ?
